data_4124826
loop_
_publ_author_name
'Hu, Zhichao'
'Lustig, William P.'
'Zhang, Jingming'
'Zheng, Chong'
'Wang, Hao'
'Teat, Simon J.'
'Gong, Qihan'
'Rudd, Nathan D.'
'Li, Jing'

_publ_section_title
;
 Effective Detection of Mycotoxins by a Highly Luminescent Metal-Organic
 Framework.
;
_journal_issue 51
_journal_name_full 'Journal of the American Chemical Society'
_journal_page_first 16209
_journal_page_last 16215
_journal_paper_doi 10.1021/jacs.5b10308
_journal_volume 137
_journal_year 2015
_chemical_formula_sum 'C111 H72 N6 O12 Zn3'
_chemical_formula_weight 1877.85
_chemical_name_systematic
;
 ?
;
_space_group_crystal_system monoclinic
_space_group_IT_number 5
_space_group_name_Hall 'C 2y'
_space_group_name_H-M_alt 'C 1 2 1'
_symmetry_space_group_name_Hall 'C 2y'
_symmetry_space_group_name_H-M 'C 1 2 1'
_atom_sites_solution_hydrogens geom
_atom_sites_solution_primary direct
_atom_sites_solution_secondary difmap
_audit_creation_method SHELXL-2014
_cell_angle_alpha 90
_cell_angle_beta 91.176(4)
_cell_angle_gamma 90
_cell_formula_units_Z 4
_cell_length_a 44.091(2)
_cell_length_b 25.4060(14)
_cell_length_c 17.1248(9)
_cell_measurement_reflns_used 9679
_cell_measurement_temperature 260(2)
_cell_measurement_theta_max 25.09
_cell_measurement_theta_min 2.41
_cell_volume 19178.7(17)
_computing_cell_refinement 'Bruker SAINT v8.34a'
_computing_data_collection 'Bruker APEX 2'
_computing_data_reduction 'Bruker SAINT v8.34a'
_computing_molecular_graphics 'Bruker SHELXTL'
_computing_publication_material 'Bruker SHELXTL & local programs'
_computing_structure_refinement 'SHELXL-2014 (Sheldrick, 2014)'
_computing_structure_solution 'Bruker SHELXT 2014/3 (beta test)'
_diffrn_ambient_temperature 260(2)
_diffrn_measured_fraction_theta_full 0.986
_diffrn_measured_fraction_theta_max 0.986
_diffrn_measurement_device_type 'Bruker APEX II CCD diffractometer'
_diffrn_measurement_method '\w/\q scans'
_diffrn_radiation_type synchrotron
_diffrn_radiation_wavelength 0.7749
_diffrn_reflns_av_R_equivalents 0.0708
_diffrn_reflns_av_unetI/netI 0.0670
_diffrn_reflns_laue_measured_fraction_full 0.986
_diffrn_reflns_laue_measured_fraction_max 0.986
_diffrn_reflns_limit_h_max 48
_diffrn_reflns_limit_h_min -48
_diffrn_reflns_limit_k_max 27
_diffrn_reflns_limit_k_min -27
_diffrn_reflns_limit_l_max 18
_diffrn_reflns_limit_l_min -18
_diffrn_reflns_number 83865
_diffrn_reflns_point_group_measured_fraction_full 0.986
_diffrn_reflns_point_group_measured_fraction_max 0.986
_diffrn_reflns_theta_full 25.375
_diffrn_reflns_theta_max 25.375
_diffrn_reflns_theta_min 1.746
_diffrn_source 'Advanced Light Source station 11.3.1'
_exptl_absorpt_coefficient_mu 0.509
_exptl_absorpt_correction_T_max 0.928
_exptl_absorpt_correction_T_min 0.765
_exptl_absorpt_correction_type multi-scan
_exptl_absorpt_process_details 'SADABS 2014/2 Bruker AXS Madison WI USA'
_exptl_crystal_colour colourless
_exptl_crystal_density_diffrn 0.650
_exptl_crystal_description Needle
_exptl_crystal_F_000 3864
_exptl_crystal_size_max 0.200
_exptl_crystal_size_mid 0.150
_exptl_crystal_size_min 0.150
_refine_diff_density_max 0.660
_refine_diff_density_min -0.557
_refine_diff_density_rms 0.056
_refine_ls_abs_structure_details
;
 Refined as an inversion twin.
;
_refine_ls_abs_structure_Flack 0.162(11)
_refine_ls_extinction_method none
_refine_ls_goodness_of_fit_ref 0.983
_refine_ls_hydrogen_treatment constr
_refine_ls_matrix_type full
_refine_ls_number_parameters 1226
_refine_ls_number_reflns 26709
_refine_ls_number_restraints 138
_refine_ls_restrained_S_all 0.985
_refine_ls_R_factor_all 0.0688
_refine_ls_R_factor_gt 0.0598
_refine_ls_shift/su_max 0.002
_refine_ls_shift/su_mean 0.000
_refine_ls_structure_factor_coef Fsqd
_refine_ls_weighting_details 'w=1/[\s^2^(Fo^2^)+(0.0965P)^2^] where P=(Fo^2^+2Fc^2^)/3'
_refine_ls_weighting_scheme calc
_refine_ls_wR_factor_gt 0.1463
_refine_ls_wR_factor_ref 0.1507
_reflns_Friedel_coverage 0.948
_reflns_friedel_fraction_full 0.986
_reflns_friedel_fraction_max 0.986
_reflns_number_gt 21842
_reflns_number_total 26709
_reflns_threshold_expression 'I > 2\s(I)'
_cod_data_source_file ja5b10308_si_002.cif
_cod_data_source_block wpl1_119
_cod_depositor_comments
;
The following automatic conversions were performed:

'_atom_sites_solution_primary' value 'Direct' changed to 'direct'
according to
/usr/data/users/saulius/crontab/automatic-downloads/current/ACS/lib/dictionaries/cif_core.dic
dictionary named 'cif_core.dic' version 2.4.2 from 2011-04-26.

Automatic conversion script
Id: cif_fix_values 4268 2015-11-12 08:31:59Z antanas 
;
_cod_database_code 4124826
_shelx_space_group_comment
;
The symmetry employed for this shelxl refinement is uniquely defined
by the following loop, which should always be used as a source of
symmetry information in preference to the above space-group names.
They are only intended as comments.
;
_shelx_estimated_absorpt_t_min 0.905
_shelx_estimated_absorpt_t_max 0.928
_shelxl_version_number 2014-3

loop_
_space_group_symop_operation_xyz
'x, y, z'
'-x, y, -z'
'x+1/2, y+1/2, z'
'-x+1/2, y+1/2, -z'

loop_
_atom_site_label
_atom_site_type_symbol
_atom_site_fract_x
_atom_site_fract_y
_atom_site_fract_z
_atom_site_U_iso_or_equiv
_atom_site_adp_type
_atom_site_occupancy
_atom_site_site_symmetry_order
_atom_site_calc_flag
_atom_site_refinement_flags_posn
_atom_site_refinement_flags_adp
_atom_site_refinement_flags_occupancy
_atom_site_disorder_assembly
_atom_site_disorder_group
Zn1 Zn 0.26573(2) 0.46193(3) 0.35222(4) 0.0607(2) Uani 1 1 d . . . . .
Zn2 Zn 0.10718(2) 0.98844(3) 0.34610(4) 0.0591(2) Uani 1 1 d . . . . .
N1 N 0.25198(13) 0.4167(2) 0.4463(3) 0.0622(14) Uani 1 1 d . . . . .
C2 C 0.2243(2) 0.4162(4) 0.4698(5) 0.101(3) Uani 1 1 d . . . . .
H2A H 0.2101 0.4356 0.4412 0.121 Uiso 1 1 calc R U . . .
C3 C 0.2143(2) 0.3889(4) 0.5344(5) 0.097(3) Uani 1 1 d . . . . .
H3A H 0.1943 0.3916 0.5505 0.117 Uiso 1 1 calc R U . . .
C4 C 0.23515(17) 0.3574(3) 0.5742(4) 0.0683(18) Uani 1 1 d . . . . .
C5 C 0.2630(2) 0.3563(4) 0.5482(5) 0.095(3) Uani 1 1 d . . . . .
H5A H 0.2774 0.3347 0.5726 0.114 Uiso 1 1 calc R U . . .
C6 C 0.27136(17) 0.3871(4) 0.4848(5) 0.087(2) Uani 1 1 d . . . . .
H6A H 0.2915 0.3866 0.4693 0.104 Uiso 1 1 calc R U . . .
C7 C 0.22666(16) 0.3245(3) 0.6433(3) 0.0624(17) Uani 1 1 d . . . . .
C8 C 0.2467(2) 0.3142(4) 0.7006(5) 0.102(3) Uani 1 1 d . . . . .
H8A H 0.2666 0.3261 0.6958 0.122 Uiso 1 1 calc R U . . .
C9 C 0.2389(2) 0.2855(4) 0.7688(5) 0.109(3) Uani 1 1 d . . . . .
H9A H 0.2537 0.2774 0.8066 0.130 Uiso 1 1 calc R U . . .
C10 C 0.20939(18) 0.2702(3) 0.7779(4) 0.0669(18) Uani 1 1 d . . . . .
C11 C 0.1897(2) 0.2798(3) 0.7184(5) 0.088(2) Uani 1 1 d . . . . .
H11A H 0.1700 0.2669 0.7216 0.106 Uiso 1 1 calc R U . . .
C12 C 0.19733(19) 0.3077(4) 0.6540(5) 0.090(2) Uani 1 1 d . . . . .
H12A H 0.1825 0.3156 0.6165 0.108 Uiso 1 1 calc R U . . .
N13 N 0.25203(14) 0.4148(2) 1.2593(3) 0.0711(15) Uani 1 1 d . . . . .
C14 C 0.2698(2) 0.3762(4) 1.2322(5) 0.100(3) Uani 1 1 d . . . . .
H14A H 0.2880 0.3696 1.2588 0.120 Uiso 1 1 calc R U . . .
C15 C 0.2630(2) 0.3464(3) 1.1692(5) 0.097(3) Uani 1 1 d . . . . .
H15A H 0.2761 0.3198 1.1539 0.116 Uiso 1 1 calc R U . . .
C16 C 0.2367(2) 0.3554(3) 1.1280(4) 0.089(3) Uani 1 1 d . . . . .
C17 C 0.2193(2) 0.3970(5) 1.1525(6) 0.114(3) Uani 1 1 d . . . . .
H17A H 0.2019 0.4059 1.1241 0.137 Uiso 1 1 calc R U . . .
C18 C 0.2271(2) 0.4257(4) 1.2180(5) 0.094(3) Uani 1 1 d . . . . .
H18A H 0.2147 0.4532 1.2335 0.113 Uiso 1 1 calc R U . . .
C19 C 0.2280(2) 0.3258(3) 1.0568(4) 0.079(2) Uani 1 1 d . . . . .
C20 C 0.2350(2) 0.2730(3) 1.0489(4) 0.088(2) Uani 1 1 d . . . . .
H20A H 0.2452 0.2557 1.0893 0.106 Uiso 1 1 calc R U . . .
C21 C 0.2270(2) 0.2457(4) 0.9827(4) 0.088(2) Uani 1 1 d . . . . .
H21A H 0.2326 0.2106 0.9786 0.106 Uiso 1 1 calc R U . . .
C22 C 0.21082(19) 0.2691(3) 0.9212(4) 0.072(2) Uani 1 1 d . . . . .
C23 C 0.2058(3) 0.3200(4) 0.9285(5) 0.133(4) Uani 1 1 d . . . A 1
H23A H 0.1963 0.3379 0.8875 0.159 Uiso 1 1 calc R U . A 1
C24 C 0.2144(4) 0.3484(4) 0.9963(6) 0.141(5) Uani 1 1 d . . . A 1
H24A H 0.2103 0.3843 0.9983 0.169 Uiso 1 1 calc R U . A 1
N25 N 0.12322(15) 0.0307(2) 1.2523(3) 0.0692(15) Uani 1 1 d . . . . .
C26 C 0.1325(5) 0.0794(9) 1.2566(11) 0.092(5) Uani 0.5 1 d . U P B 1
H26 H 0.1317 0.0962 1.3048 0.110 Uiso 0.5 1 calc R U P B 1
C27 C 0.1434(5) 0.1076(8) 1.1945(10) 0.094(5) Uani 0.5 1 d . U P B 1
H27 H 0.1501 0.1419 1.2020 0.113 Uiso 0.5 1 calc R U P B 1
C28 C 0.14427(18) 0.0856(3) 1.1219(4) 0.0752(19) Uani 1 1 d . U . . .
C29 C 0.1394(5) 0.0317(8) 1.1231(11) 0.070(5) Uani 0.5 1 d . U P B 1
H29A H 0.1436 0.0120 1.0787 0.084 Uiso 0.5 1 calc R U P B 1
C30 C 0.1289(5) 0.0069(9) 1.1869(11) 0.074(5) Uani 0.5 1 d . U P B 1
H30A H 0.1254 -0.0292 1.1839 0.089 Uiso 0.5 1 calc R U P B 1
C26' C 0.1128(5) 0.0779(8) 1.2373(11) 0.089(5) Uani 0.5 1 d . U P B 2
H26' H 0.0990 0.0932 1.2709 0.106 Uiso 0.5 1 calc R U P B 2
C27' C 0.1220(5) 0.1054(8) 1.1713(10) 0.090(4) Uani 0.5 1 d . U P B 2
H27' H 0.1132 0.1378 1.1599 0.108 Uiso 0.5 1 calc R U P B 2
C29' C 0.1542(5) 0.0352(9) 1.1433(13) 0.084(5) Uani 0.5 1 d . U P B 2
H29' H 0.1686 0.0178 1.1141 0.100 Uiso 0.5 1 calc R U P B 2
C30' C 0.1426(5) 0.0127(10) 1.2059(14) 0.077(5) Uani 0.5 1 d . U P B 2
H30' H 0.1498 -0.0210 1.2173 0.093 Uiso 0.5 1 calc R U P B 2
C31 C 0.15361(19) 0.1138(3) 1.0535(4) 0.073(2) Uani 1 1 d . . . . .
C32 C 0.1691(3) 0.0874(3) 0.9924(5) 0.136(5) Uani 1 1 d . . . . .
H32A H 0.1726 0.0513 0.9956 0.163 Uiso 1 1 calc R U . . .
C33 C 0.1790(2) 0.1157(3) 0.9278(5) 0.096(3) Uani 1 1 d . . . . .
H33A H 0.1885 0.0975 0.8881 0.115 Uiso 1 1 calc R U . . .
C34 C 0.17544(17) 0.1692(3) 0.9199(3) 0.0671(18) Uani 1 1 d . . . . .
C35 C 0.1589(3) 0.1944(3) 0.9789(5) 0.097(3) Uani 1 1 d . . . . .
H35A H 0.1545 0.2300 0.9731 0.117 Uiso 1 1 calc R U . . .
C36 C 0.1489(3) 0.1689(6) 1.0446(5) 0.132(4) Uani 1 1 d . . . . .
H36A H 0.1390 0.1877 1.0831 0.158 Uiso 1 1 calc R U . . .
N37 N 0.12450(13) 0.0331(2) 0.4371(3) 0.0577(13) Uani 1 1 d . . . . .
C38 C 0.10648(16) 0.0645(3) 0.4772(4) 0.073(2) Uani 1 1 d . . . . .
H38A H 0.0864 0.0681 0.4603 0.087 Uiso 1 1 calc R U . . .
C39 C 0.11582(19) 0.0913(3) 0.5411(4) 0.082(2) Uani 1 1 d . . . . .
H39A H 0.1020 0.1118 0.5680 0.098 Uiso 1 1 calc R U . . .
C40 C 0.14596(16) 0.0888(3) 0.5674(3) 0.0631(17) Uani 1 1 d . . . . .
C41 C 0.16476(16) 0.0576(3) 0.5237(3) 0.0624(16) Uani 1 1 d . . . . .
H41A H 0.1852 0.0547 0.5371 0.075 Uiso 1 1 calc R U . . .
C42 C 0.15307(16) 0.0307(3) 0.4603(4) 0.0614(16) Uani 1 1 d . . . . .
H42A H 0.1661 0.0095 0.4322 0.074 Uiso 1 1 calc R U . . .
C43 C 0.15642(17) 0.1175(3) 0.6382(3) 0.0625(17) Uani 1 1 d . . . . .
C44 C 0.1366(2) 0.1298(3) 0.6954(4) 0.085(2) Uani 1 1 d . . . . .
H44A H 0.1162 0.1212 0.6885 0.103 Uiso 1 1 calc R U . . .
C45 C 0.1460(2) 0.1547(4) 0.7632(5) 0.101(3) Uani 1 1 d . . . . .
H45A H 0.1320 0.1629 0.8012 0.121 Uiso 1 1 calc R U . . .
C46 C 0.17668(17) 0.1676(3) 0.7749(4) 0.0667(18) Uani 1 1 d . . . . .
C47 C 0.1964(2) 0.1532(4) 0.7205(4) 0.094(3) Uani 1 1 d . . . . .
H47A H 0.2169 0.1602 0.7284 0.113 Uiso 1 1 calc R U . . .
C48 C 0.18687(18) 0.1281(3) 0.6531(4) 0.079(2) Uani 1 1 d . . . . .
H48A H 0.2011 0.1181 0.6168 0.095 Uiso 1 1 calc R U . . .
C49 C 0.20162(18) 0.2424(3) 0.8485(4) 0.075(2) Uani 1 1 d . . . . .
C50 C 0.18544(18) 0.1958(3) 0.8494(4) 0.070(2) Uani 1 1 d . . . . .
C91 C 0.35543(14) 0.4738(3) 0.3130(4) 0.0666(18) Uani 1 1 d D . . . .
C92 C 0.37192(16) 0.4568(3) 0.3780(4) 0.0707(18) Uani 1 1 d . . . . .
H92A H 0.3617 0.4440 0.4210 0.085 Uiso 1 1 calc R U . . .
C93 C 0.40345(16) 0.4588(3) 0.3801(4) 0.0700(17) Uani 1 1 d . . . . .
H93A H 0.4141 0.4475 0.4244 0.084 Uiso 1 1 calc R U . . .
C94 C 0.41920(16) 0.4777(3) 0.3154(4) 0.080(2) Uani 1 1 d . . . . .
C95 C 0.40169(18) 0.4954(4) 0.2510(4) 0.082(2) Uani 1 1 d . . . . .
H95A H 0.4114 0.5083 0.2073 0.099 Uiso 1 1 calc R U . . .
C96 C 0.37119(18) 0.4939(4) 0.2510(4) 0.086(2) Uani 1 1 d . . . . .
H96A H 0.3604 0.5070 0.2079 0.103 Uiso 1 1 calc R U . . .
C97 C 0.45237(16) 0.4768(3) 0.3150(4) 0.0698(18) Uani 1 1 d . . . . .
C98 C 0.46925(16) 0.4875(4) 0.3817(4) 0.087(2) Uani 1 1 d . . . . .
H98A H 0.4595 0.4929 0.4286 0.104 Uiso 1 1 calc R U . . .
C99 C 0.50144(18) 0.4904(4) 0.3795(4) 0.092(2) Uani 1 1 d . . . . .
H99A H 0.5123 0.4998 0.4246 0.110 Uiso 1 1 calc R U . . .
C100 C 0.51676(16) 0.4798(3) 0.3127(4) 0.080(2) Uani 1 1 d . . . . .
C101 C 0.49941(19) 0.4651(4) 0.2467(4) 0.101(3) Uani 1 1 d . . . . .
H10A H 0.5089 0.4543 0.2014 0.121 Uiso 1 1 calc R U . . .
C102 C 0.46804(16) 0.4667(4) 0.2492(4) 0.086(2) Uani 1 1 d . . . . .
H10B H 0.4571 0.4606 0.2031 0.104 Uiso 1 1 calc R U . . .
C103 C 0.32224(15) 0.4744(3) 0.3117(5) 0.0711(19) Uani 1 1 d D . . . .
O5 O 0.30896(12) 0.4504(2) 0.3688(3) 0.0822(14) Uani 1 1 d . . . . .
O6 O 0.30713(13) 0.4961(3) 0.2602(4) 0.1053(18) Uani 1 1 d . . . . .
C104 C 0.54998(16) 0.4793(3) 0.3082(4) 0.0718(18) Uani 1 1 d . . . . .
O7 O 0.56419(12) 0.4991(2) 0.3684(3) 0.0901(15) Uani 1 1 d . . . . .
O8 O 0.56330(11) 0.4633(2) 0.2515(3) 0.0879(14) Uani 1 1 d . . . . .
Zn3 Zn 0.15742(2) 0.81069(3) 0.01244(4) 0.0665(2) Uani 1 1 d . . . . .
C105 C 0.2057(2) 0.6763(4) 0.0530(5) 0.094(3) Uani 1 1 d . . . . .
C106 C 0.2055(3) 0.6499(5) -0.0173(6) 0.122(4) Uani 1 1 d . . . . .
H10C H 0.1956 0.6645 -0.0606 0.146 Uiso 1 1 calc R U . . .
C107 C 0.2203(3) 0.6010(5) -0.0242(7) 0.142(5) Uani 1 1 d . . . . .
H10D H 0.2179 0.5817 -0.0700 0.171 Uiso 1 1 calc R U . . .
C108 C 0.2384(2) 0.5814(4) 0.0353(6) 0.096(3) Uani 1 1 d . . . . .
C109 C 0.2383(2) 0.6084(4) 0.1054(5) 0.101(3) Uani 1 1 d . . . . .
H10E H 0.2493 0.5947 0.1477 0.121 Uiso 1 1 calc R U . . .
C110 C 0.2226(2) 0.6551(4) 0.1149(5) 0.095(3) Uani 1 1 d . . . . .
H11B H 0.2234 0.6724 0.1628 0.114 Uiso 1 1 calc R U . . .
C111 C 0.2566(2) 0.5332(4) 0.0233(6) 0.103(3) Uani 1 1 d . . . . .
C112 C 0.2705(3) 0.5069(4) 0.0845(7) 0.113(3) Uani 1 1 d . . . . .
H11C H 0.2676 0.5183 0.1354 0.136 Uiso 1 1 calc R U . . .
C113 C 0.2883(3) 0.4644(5) 0.0715(8) 0.132(4) Uani 1 1 d . . . . .
H11D H 0.2975 0.4479 0.1141 0.158 Uiso 1 1 calc R U . . .
C114 C 0.2932(3) 0.4450(4) -0.0007(11) 0.137(5) Uani 1 1 d D U . . .
C115 C 0.2775(5) 0.4684(8) -0.0605(10) 0.193(7) Uani 1 1 d . . . . .
H11E H 0.2797 0.4556 -0.1109 0.232 Uiso 1 1 calc R U . . .
C116 C 0.2590(3) 0.5091(7) -0.0490(9) 0.178(7) Uani 1 1 d . . . . .
H11F H 0.2473 0.5218 -0.0908 0.214 Uiso 1 1 calc R U . . .
C117 C 0.1884(2) 0.7280(3) 0.0585(5) 0.085(2) Uani 1 1 d D . . . .
O9 O 0.17316(14) 0.7400(2) 0.0045(3) 0.0954(17) Uani 1 1 d D . . . .
O10 O 0.19367(15) 0.7537(3) 0.1219(4) 0.117(2) Uani 1 1 d D . . . .
C118 C 0.3121(3) 0.3997(6) -0.0146(10) 0.173(6) Uani 1 1 d D U . . .
O11 O 0.3186(3) 0.3658(3) 0.0233(9) 0.209(6) Uani 1 1 d D U . . .
O12 O 0.3240(5) 0.3948(9) -0.0810(12) 0.366(13) Uani 1 1 d D U . . .
N51 N 0.12663(11) 0.8083(3) 0.1005(3) 0.0663(14) Uani 1 1 d . . . . .
C52 C 0.11972(18) 0.7635(3) 0.1326(4) 0.077(2) Uani 1 1 d . . . . .
H52A H 0.1282 0.7330 0.1125 0.093 Uiso 1 1 calc R U . . .
C53 C 0.10071(19) 0.7591(3) 0.1942(4) 0.081(2) Uani 1 1 d . . . . .
H53A H 0.0965 0.7262 0.2154 0.097 Uiso 1 1 calc R U . . .
C54 C 0.08762(14) 0.8044(3) 0.2253(3) 0.0643(16) Uani 1 1 d . . . . .
C55 C 0.09504(16) 0.8526(3) 0.1899(4) 0.0693(18) Uani 1 1 d . . . . .
H55A H 0.0871 0.8841 0.2081 0.083 Uiso 1 1 calc R U . . .
C56 C 0.11398(15) 0.8520(3) 0.1290(4) 0.0623(16) Uani 1 1 d . . . . .
H56A H 0.1185 0.8839 0.1055 0.075 Uiso 1 1 calc R U . . .
C57 C 0.06869(14) 0.8020(3) 0.2951(4) 0.0643(17) Uani 1 1 d . . . . .
C58 C 0.07385(18) 0.7652(4) 0.3503(4) 0.089(2) Uani 1 1 d . . . . .
H58A H 0.0892 0.7406 0.3437 0.106 Uiso 1 1 calc R U . . .
C59 C 0.05646(18) 0.7637(4) 0.4171(4) 0.088(2) Uani 1 1 d . . . . .
H59A H 0.0605 0.7383 0.4551 0.106 Uiso 1 1 calc R U . . .
C60 C 0.03368(16) 0.7987(3) 0.4277(3) 0.0698(19) Uani 1 1 d . . . . .
C61 C 0.02921(18) 0.8375(3) 0.3728(4) 0.078(2) Uani 1 1 d . . . . .
H61A H 0.0145 0.8630 0.3811 0.094 Uiso 1 1 calc R U . . .
C62 C 0.04590(16) 0.8394(3) 0.3058(4) 0.0679(18) Uani 1 1 d . . . . .
H62A H 0.0421 0.8651 0.2683 0.082 Uiso 1 1 calc R U . . .
N63 N 0.12799(14) 0.8089(3) 0.9136(3) 0.0787(16) Uani 1 1 d . . . . .
C64 C 0.1149(3) 0.7653(4) 0.8925(6) 0.119(4) Uani 1 1 d . . . . .
H64A H 0.1200 0.7348 0.9198 0.143 Uiso 1 1 calc R U . . .
C65 C 0.0937(3) 0.7615(4) 0.8319(6) 0.142(5) Uani 1 1 d . . . . .
H65A H 0.0820 0.7312 0.8260 0.171 Uiso 1 1 calc R U . . .
C66 C 0.09008(17) 0.8023(3) 0.7810(4) 0.078(2) Uani 1 1 d . . . . .
C67 C 0.1067(3) 0.8468(3) 0.8001(5) 0.114(3) Uani 1 1 d . . . . .
H67A H 0.1050 0.8764 0.7684 0.136 Uiso 1 1 calc R U . . .
C68 C 0.1252(3) 0.8482(4) 0.8637(6) 0.123(4) Uani 1 1 d . . . . .
H68A H 0.1367 0.8784 0.8728 0.148 Uiso 1 1 calc R U . . .
C69 C 0.07195(15) 0.7982(3) 0.7088(4) 0.0693(18) Uani 1 1 d . . . . .
C70 C 0.07734(19) 0.8301(4) 0.6457(5) 0.088(2) Uani 1 1 d . . . . .
H70A H 0.0931 0.8545 0.6488 0.106 Uiso 1 1 calc R U . . .
C71 C 0.05986(19) 0.8270(4) 0.5773(4) 0.093(3) Uani 1 1 d . . . . .
H71A H 0.0652 0.8470 0.5342 0.112 Uiso 1 1 calc R U . . .
C72 C 0.03459(15) 0.7944(3) 0.5725(4) 0.0684(18) Uani 1 1 d . . . . .
C73 C 0.02987(18) 0.7613(3) 0.6349(4) 0.079(2) Uani 1 1 d . . . . .
H73A H 0.0144 0.7365 0.6316 0.095 Uiso 1 1 calc R U . . .
C74 C 0.04745(18) 0.7640(3) 0.7019(4) 0.079(2) Uani 1 1 d . . . . .
H74A H 0.0429 0.7423 0.7438 0.095 Uiso 1 1 calc R U . . .
C75 C 0.01524(15) 0.7960(3) 0.5003(3) 0.0655(17) Uani 1 1 d . . . . .
C77 C 0.22569(18) 0.6037(3) 0.3837(4) 0.0739(19) Uani 1 1 d . . . . .
C78 C 0.2274(2) 0.6355(4) 0.4450(5) 0.103(3) Uani 1 1 d . . . . .
H78A H 0.2394 0.6264 0.4883 0.124 Uiso 1 1 calc R U . . .
C79 C 0.2109(2) 0.6835(3) 0.4444(5) 0.092(3) Uani 1 1 d . . . . .
H79A H 0.2117 0.7052 0.4881 0.111 Uiso 1 1 calc R U . . .
C80 C 0.19416(19) 0.6981(3) 0.3822(4) 0.077(2) Uani 1 1 d . . . . .
C81 C 0.1941(2) 0.6657(4) 0.3171(5) 0.092(3) Uani 1 1 d . . . . .
H81A H 0.1837 0.6757 0.2716 0.111 Uiso 1 1 calc R U . . .
C82 C 0.2092(2) 0.6190(4) 0.3199(5) 0.099(3) Uani 1 1 d . . . . .
H82A H 0.2083 0.5970 0.2766 0.119 Uiso 1 1 calc R U . . .
C83 C 0.17659(18) 0.7479(3) 0.3831(4) 0.077(2) Uani 1 1 d . . . . .
C84 C 0.1636(2) 0.7675(3) 0.4498(4) 0.089(2) Uani 1 1 d . . . . .
H84A H 0.1656 0.7483 0.4959 0.107 Uiso 1 1 calc R U . . .
C85 C 0.1482(2) 0.8134(4) 0.4508(4) 0.092(2) Uani 1 1 d . . . . .
H85A H 0.1394 0.8241 0.4970 0.110 Uiso 1 1 calc R U . . .
C86 C 0.14520(15) 0.8443(3) 0.3870(4) 0.0639(17) Uani 1 1 d . . . . .
C87 C 0.15922(17) 0.8288(3) 0.3195(4) 0.078(2) Uani 1 1 d . . . . .
H87A H 0.1583 0.8505 0.2758 0.094 Uiso 1 1 calc R U . . .
C88 C 0.17460(16) 0.7814(3) 0.3157(4) 0.0660(17) Uani 1 1 d . . . . .
H88A H 0.1836 0.7712 0.2695 0.079 Uiso 1 1 calc R U . . .
C89 C 0.24202(19) 0.5516(3) 0.3854(5) 0.078(2) Uani 1 1 d . . . . .
O1 O 0.23674(15) 0.5191(2) 0.3312(3) 0.0966(17) Uani 1 1 d . . . . .
O2 O 0.26152(13) 0.5434(2) 0.4360(4) 0.0884(15) Uani 1 1 d . . . . .
C90 C 0.12734(17) 0.8950(3) 0.3901(4) 0.0692(18) Uani 1 1 d . . . . .
O3 O 0.13098(11) 0.92544(19) 0.3316(3) 0.0715(12) Uani 1 1 d . . . . .
O4 O 0.11293(15) 0.9071(2) 0.4456(3) 0.0973(17) Uani 1 1 d . . . . .

loop_
_atom_site_aniso_label
_atom_site_aniso_U_11
_atom_site_aniso_U_22
_atom_site_aniso_U_33
_atom_site_aniso_U_23
_atom_site_aniso_U_13
_atom_site_aniso_U_12
Zn1 0.0734(5) 0.0577(4) 0.0508(4) -0.0026(3) -0.0060(3) -0.0001(4)
Zn2 0.0719(5) 0.0617(4) 0.0437(4) -0.0059(3) -0.0004(3) 0.0007(4)
N1 0.057(3) 0.064(3) 0.066(3) -0.006(3) 0.000(3) -0.010(3)
C2 0.094(7) 0.131(8) 0.077(5) 0.037(5) -0.010(5) 0.006(6)
C3 0.082(5) 0.123(7) 0.087(6) 0.036(5) 0.008(4) -0.005(5)
C4 0.076(5) 0.082(5) 0.046(4) -0.001(3) -0.006(3) 0.000(4)
C5 0.082(6) 0.127(7) 0.076(5) 0.031(5) 0.003(4) 0.014(5)
C6 0.056(4) 0.117(7) 0.088(5) 0.031(5) -0.005(4) 0.014(4)
C7 0.070(4) 0.078(5) 0.040(3) 0.000(3) 0.008(3) 0.002(3)
C8 0.107(6) 0.122(7) 0.076(5) 0.025(5) -0.001(5) -0.025(6)
C9 0.125(7) 0.134(8) 0.065(5) 0.033(5) -0.027(5) -0.039(6)
C10 0.086(5) 0.063(4) 0.051(4) -0.011(3) -0.002(3) -0.018(4)
C11 0.123(7) 0.054(4) 0.087(6) 0.010(4) -0.004(5) -0.028(4)
C12 0.093(6) 0.099(6) 0.078(5) 0.017(5) -0.002(4) -0.009(5)
N13 0.069(4) 0.074(4) 0.070(4) -0.009(3) -0.012(3) -0.012(3)
C14 0.096(6) 0.110(7) 0.092(6) -0.024(5) -0.030(5) 0.000(6)
C15 0.114(7) 0.074(5) 0.102(6) -0.030(5) -0.033(5) 0.014(5)
C16 0.138(8) 0.068(5) 0.061(4) -0.008(4) 0.002(5) -0.030(5)
C17 0.094(6) 0.149(9) 0.097(7) -0.041(6) -0.027(5) 0.016(6)
C18 0.095(6) 0.098(6) 0.088(6) -0.036(5) -0.023(5) 0.016(5)
C19 0.116(6) 0.070(5) 0.050(4) -0.007(3) -0.014(4) -0.021(4)
C20 0.125(7) 0.080(6) 0.059(4) -0.003(4) -0.018(4) -0.003(5)
C21 0.116(6) 0.091(6) 0.057(4) -0.010(4) -0.012(4) -0.022(5)
C22 0.113(6) 0.058(4) 0.046(4) -0.005(3) 0.005(4) -0.031(4)
C23 0.235(13) 0.105(8) 0.056(5) 0.008(5) -0.045(6) -0.042(8)
C24 0.266(16) 0.080(6) 0.076(6) -0.019(5) -0.008(8) -0.050(8)
N25 0.099(4) 0.060(4) 0.049(3) 0.000(3) 0.007(3) 0.006(3)
C26 0.121(12) 0.095(10) 0.061(9) -0.010(8) 0.015(9) -0.029(11)
C27 0.129(12) 0.090(9) 0.064(9) -0.002(7) 0.013(9) -0.026(10)
C28 0.099(5) 0.074(5) 0.054(4) -0.005(3) 0.007(4) -0.007(4)
C29 0.100(12) 0.064(8) 0.047(9) -0.017(6) 0.007(8) -0.024(9)
C30 0.115(15) 0.067(8) 0.041(9) -0.012(7) 0.017(9) -0.029(10)
C26' 0.107(12) 0.091(10) 0.069(10) -0.002(8) 0.037(10) 0.012(11)
C27' 0.117(11) 0.087(9) 0.069(9) 0.009(8) 0.028(9) 0.014(10)
C29' 0.105(13) 0.079(10) 0.068(11) -0.007(8) 0.018(10) 0.012(10)
C30' 0.090(13) 0.083(10) 0.060(11) -0.007(8) 0.017(9) 0.004(10)
C31 0.107(6) 0.076(5) 0.037(3) -0.003(3) 0.013(3) -0.020(4)
C32 0.288(16) 0.050(5) 0.071(5) 0.004(4) 0.030(7) 0.021(7)
C33 0.150(8) 0.073(6) 0.065(5) 0.001(4) 0.029(5) -0.016(5)
C34 0.097(5) 0.065(5) 0.039(3) -0.011(3) 0.007(3) -0.015(4)
C35 0.176(9) 0.043(4) 0.075(5) 0.007(4) 0.019(5) -0.008(5)
C36 0.165(10) 0.188(13) 0.043(4) -0.012(6) 0.026(5) -0.005(9)
N37 0.080(4) 0.052(3) 0.041(3) -0.009(2) -0.005(3) 0.003(3)
C38 0.057(4) 0.083(5) 0.077(5) -0.030(4) -0.005(3) 0.015(4)
C39 0.097(6) 0.088(5) 0.060(4) -0.021(4) -0.008(4) 0.023(4)
C40 0.081(5) 0.069(4) 0.040(3) 0.001(3) -0.004(3) 0.003(4)
C41 0.071(4) 0.074(4) 0.042(3) -0.006(3) -0.006(3) 0.000(3)
C42 0.065(4) 0.068(4) 0.051(4) -0.001(3) 0.006(3) 0.007(3)
C43 0.084(5) 0.062(4) 0.042(3) 0.001(3) 0.003(3) -0.007(3)
C44 0.104(6) 0.093(6) 0.061(4) -0.008(4) 0.012(4) -0.008(5)
C45 0.128(8) 0.115(7) 0.061(5) -0.030(5) 0.026(5) -0.031(6)
C46 0.087(5) 0.069(4) 0.044(3) -0.002(3) -0.005(3) -0.025(4)
C47 0.097(6) 0.122(7) 0.062(5) -0.032(5) -0.010(4) 0.012(5)
C48 0.076(5) 0.098(6) 0.063(4) -0.012(4) -0.008(4) 0.006(4)
C49 0.090(5) 0.093(5) 0.040(3) -0.010(3) -0.006(3) -0.013(4)
C50 0.103(5) 0.060(4) 0.048(4) -0.013(3) 0.006(3) -0.036(4)
C91 0.069(4) 0.070(5) 0.061(4) -0.013(3) 0.002(3) -0.004(3)
C92 0.076(5) 0.078(5) 0.058(4) -0.014(4) 0.007(3) -0.007(4)
C93 0.072(4) 0.081(5) 0.057(4) -0.010(4) 0.005(3) 0.005(4)
C94 0.073(5) 0.099(6) 0.069(4) -0.028(4) -0.001(4) -0.005(4)
C95 0.081(5) 0.104(6) 0.062(4) 0.009(4) -0.002(4) -0.001(5)
C96 0.086(6) 0.103(6) 0.069(5) 0.008(4) -0.017(4) 0.013(5)
C97 0.073(4) 0.071(5) 0.065(4) -0.010(3) -0.004(3) -0.004(3)
C98 0.069(5) 0.125(6) 0.066(4) -0.014(5) 0.000(3) 0.001(5)
C99 0.087(5) 0.126(7) 0.060(4) -0.027(5) -0.009(4) -0.007(5)
C100 0.066(4) 0.097(6) 0.077(5) -0.004(4) -0.011(4) -0.012(4)
C101 0.093(6) 0.155(8) 0.054(4) -0.031(5) 0.010(4) -0.012(6)
C102 0.061(4) 0.136(7) 0.062(4) -0.022(4) -0.001(3) -0.004(5)
C103 0.058(4) 0.073(5) 0.082(5) -0.021(4) -0.005(4) -0.006(4)
O5 0.082(3) 0.091(4) 0.073(3) -0.017(3) 0.001(3) -0.003(3)
O6 0.078(3) 0.109(5) 0.128(5) 0.029(4) -0.013(3) -0.018(3)
C104 0.071(4) 0.068(5) 0.077(5) -0.011(4) 0.008(4) -0.004(4)
O7 0.083(3) 0.109(4) 0.077(3) -0.014(3) -0.020(3) 0.014(3)
O8 0.078(3) 0.096(4) 0.090(4) -0.020(3) 0.007(3) 0.009(3)
Zn3 0.0707(5) 0.0823(5) 0.0467(4) -0.0002(4) 0.0046(3) 0.0024(4)
C105 0.092(6) 0.120(7) 0.069(5) 0.003(5) -0.001(4) 0.001(5)
C106 0.134(8) 0.141(10) 0.089(6) -0.015(6) -0.026(6) 0.040(8)
C107 0.189(12) 0.126(9) 0.110(8) -0.033(7) -0.049(8) 0.052(9)
C108 0.099(6) 0.087(6) 0.100(7) 0.003(5) -0.020(5) 0.018(5)
C109 0.101(6) 0.133(8) 0.069(5) 0.011(5) -0.004(4) 0.043(6)
C110 0.116(7) 0.100(6) 0.068(5) 0.001(4) 0.000(5) 0.029(5)
C111 0.096(6) 0.125(8) 0.087(6) 0.009(6) -0.001(5) 0.033(6)
C112 0.126(8) 0.092(7) 0.123(8) 0.016(6) 0.005(6) 0.010(6)
C113 0.121(8) 0.116(8) 0.159(11) 0.013(8) -0.005(7) 0.062(7)
C114 0.112(8) 0.104(8) 0.198(14) 0.010(8) 0.042(9) 0.048(6)
C115 0.241(18) 0.198(17) 0.142(12) -0.047(12) 0.040(12) 0.076(16)
C116 0.166(12) 0.219(16) 0.148(12) -0.035(11) -0.039(9) 0.110(12)
C117 0.097(6) 0.072(5) 0.085(6) -0.012(4) 0.016(5) 0.013(4)
O9 0.112(4) 0.106(4) 0.067(3) -0.003(3) -0.023(3) 0.016(4)
O10 0.112(5) 0.129(5) 0.109(5) -0.018(4) -0.016(4) 0.049(4)
C118 0.138(11) 0.132(11) 0.251(17) -0.002(11) 0.075(11) 0.018(9)
O11 0.237(12) 0.052(4) 0.335(15) 0.016(6) -0.025(10) 0.031(6)
O12 0.36(2) 0.32(2) 0.428(19) 0.032(16) 0.197(18) 0.194(19)
N51 0.057(3) 0.089(4) 0.053(3) -0.004(3) 0.009(2) -0.013(3)
C52 0.093(5) 0.068(5) 0.073(5) -0.006(4) 0.025(4) -0.007(4)
C53 0.095(5) 0.073(5) 0.075(5) 0.001(4) 0.021(4) -0.015(4)
C54 0.067(4) 0.079(5) 0.047(3) -0.011(3) 0.000(3) 0.004(4)
C55 0.071(4) 0.080(5) 0.057(4) -0.009(4) 0.004(3) 0.004(4)
C56 0.066(4) 0.048(4) 0.073(4) -0.005(3) 0.007(3) 0.001(3)
C57 0.057(4) 0.083(5) 0.052(4) -0.002(4) 0.000(3) -0.012(4)
C58 0.080(5) 0.138(8) 0.048(4) 0.002(4) 0.005(3) 0.012(5)
C59 0.080(5) 0.137(7) 0.046(4) 0.012(4) 0.003(3) 0.032(5)
C60 0.074(4) 0.096(5) 0.039(3) 0.007(3) -0.003(3) 0.007(4)
C61 0.082(5) 0.092(5) 0.061(4) -0.002(4) 0.008(4) 0.000(4)
C62 0.071(4) 0.084(5) 0.048(4) 0.001(3) -0.001(3) -0.002(4)
N63 0.095(4) 0.080(4) 0.060(3) 0.004(3) -0.018(3) -0.011(4)
C64 0.168(10) 0.095(7) 0.092(6) 0.029(5) -0.057(6) -0.026(7)
C65 0.217(13) 0.126(8) 0.081(6) 0.046(6) -0.057(7) -0.086(9)
C66 0.090(5) 0.083(5) 0.062(4) 0.016(4) -0.009(3) -0.014(4)
C67 0.199(11) 0.068(5) 0.072(5) 0.012(4) -0.048(6) -0.020(6)
C68 0.207(12) 0.070(5) 0.091(6) 0.030(5) -0.066(7) -0.023(6)
C69 0.063(4) 0.083(5) 0.062(4) 0.016(4) -0.003(3) -0.002(4)
C70 0.081(5) 0.106(6) 0.077(5) 0.011(4) -0.006(4) -0.014(4)
C71 0.086(5) 0.140(8) 0.054(4) 0.031(4) 0.003(4) 0.009(5)
C72 0.064(4) 0.090(5) 0.052(4) 0.001(3) 0.011(3) -0.014(4)
C73 0.081(5) 0.094(6) 0.064(4) 0.000(4) 0.001(4) -0.015(4)
C74 0.077(5) 0.096(6) 0.064(4) 0.016(4) 0.004(4) 0.015(4)
C75 0.075(4) 0.080(5) 0.042(3) 0.000(3) 0.009(3) -0.006(3)
C77 0.093(5) 0.064(4) 0.065(4) -0.001(4) -0.003(4) 0.009(4)
C78 0.133(7) 0.092(6) 0.082(5) 0.001(5) -0.024(5) 0.057(6)
C79 0.143(8) 0.063(5) 0.070(5) -0.015(4) -0.020(5) 0.025(5)
C80 0.107(6) 0.059(4) 0.064(4) -0.008(3) -0.012(4) 0.027(4)
C81 0.108(6) 0.099(6) 0.068(5) -0.004(4) -0.016(4) 0.043(5)
C82 0.124(7) 0.097(7) 0.077(5) -0.023(5) -0.011(5) 0.021(6)
C83 0.088(5) 0.077(5) 0.065(4) -0.009(4) -0.010(4) 0.003(4)
C84 0.125(7) 0.077(5) 0.065(5) 0.008(4) 0.004(4) 0.043(5)
C85 0.134(7) 0.088(6) 0.054(4) 0.001(4) 0.012(4) 0.020(6)
C86 0.066(4) 0.060(4) 0.066(4) -0.009(3) -0.005(3) -0.004(3)
C87 0.084(5) 0.102(6) 0.049(4) -0.006(4) -0.022(3) 0.008(4)
C88 0.076(4) 0.059(4) 0.062(4) -0.010(3) -0.009(3) 0.021(4)
C89 0.081(5) 0.079(5) 0.073(5) 0.018(4) 0.015(4) 0.016(4)
O1 0.123(5) 0.085(4) 0.082(4) -0.012(3) 0.008(3) 0.004(3)
O2 0.086(4) 0.066(3) 0.112(4) 0.006(3) -0.010(3) 0.021(3)
C90 0.075(5) 0.079(5) 0.053(4) -0.013(4) -0.007(3) 0.001(4)
O3 0.081(3) 0.065(3) 0.067(3) 0.000(2) -0.008(2) 0.002(2)
O4 0.136(5) 0.072(3) 0.084(4) -0.005(3) 0.011(4) 0.033(3)

loop_
_atom_type_symbol
_atom_type_description
_atom_type_scat_dispersion_real
_atom_type_scat_dispersion_imag
_atom_type_scat_source
C C 0.0040 0.0020 'XDISP Program in WinGX L.Kissel & R.H.Pratt Acta Cryst A46 170 1990'
H H 0.0000 0.0000 'XDISP Program in WinGX L.Kissel & R.H.Pratt Acta Cryst A46 170 1990'
N N 0.0076 0.0040 'XDISP Program in WinGX L.Kissel & R.H.Pratt Acta Cryst A46 170 1990'
O O 0.0132 0.0074 'XDISP Program in WinGX L.Kissel & R.H.Pratt Acta Cryst A46 170 1990'
Zn Zn 0.2282 1.6718 'XDISP Program in WinGX L.Kissel & R.H.Pratt Acta Cryst A46 170 1990'

loop_
_geom_angle_atom_site_label_1
_geom_angle_atom_site_label_2
_geom_angle_atom_site_label_3
_geom_angle
_geom_angle_site_symmetry_1
_geom_angle_site_symmetry_3
O5 Zn1 O1 140.5(2) . .
O5 Zn1 N13 107.1(2) . 1_554
O1 Zn1 N13 96.2(3) . 1_554
O5 Zn1 N1 95.9(2) . .
O1 Zn1 N1 110.6(2) . .
N13 Zn1 N1 101.0(2) 1_554 .
O5 Zn1 C89 120.2(3) . .
O1 Zn1 C89 28.4(2) . .
N13 Zn1 C89 124.6(3) 1_554 .
N1 Zn1 C89 101.1(2) . .
O3 Zn2 O7 132.0(2) . 3_455
O3 Zn2 N37 111.1(2) . 1_565
O7 Zn2 N37 96.9(2) 3_455 1_565
O3 Zn2 N25 97.7(2) . 1_564
O7 Zn2 N25 115.3(2) 3_455 1_564
N37 Zn2 N25 100.0(2) 1_565 1_564
C2 N1 C6 116.7(6) . .
C2 N1 Zn1 122.6(5) . .
C6 N1 Zn1 120.7(5) . .
N1 C2 C3 124.9(8) . .
C2 C3 C4 117.5(8) . .
C5 C4 C3 117.3(7) . .
C5 C4 C7 120.3(7) . .
C3 C4 C7 122.3(7) . .
C4 C5 C6 121.0(8) . .
N1 C6 C5 122.4(7) . .
C8 C7 C12 116.9(7) . .
C8 C7 C4 121.1(7) . .
C12 C7 C4 121.8(6) . .
C7 C8 C9 122.4(8) . .
C10 C9 C8 119.0(8) . .
C11 C10 C9 117.4(7) . .
C11 C10 C49 124.1(7) . .
C9 C10 C49 118.4(7) . .
C10 C11 C12 122.8(8) . .
C11 C12 C7 121.2(8) . .
C18 N13 C14 116.8(7) . .
C18 N13 Zn1 121.0(5) . 1_556
C14 N13 Zn1 121.6(5) . 1_556
N13 C14 C15 124.4(8) . .
C14 C15 C16 119.5(9) . .
C15 C16 C17 116.4(7) . .
C15 C16 C19 123.0(9) . .
C17 C16 C19 120.4(9) . .
C18 C17 C16 121.6(9) . .
N13 C18 C17 121.1(8) . .
C24 C19 C20 116.2(7) . .
C24 C19 C16 122.3(8) . .
C20 C19 C16 121.4(7) . .
C21 C20 C19 121.2(8) . .
C20 C21 C22 122.0(8) . .
C23 C22 C21 115.4(7) . .
C23 C22 C49 119.4(7) . .
C21 C22 C49 125.0(7) . .
C22 C23 C24 122.5(10) . .
C19 C24 C23 122.3(10) . .
C30 N25 C26 115.1(13) . .
C30' N25 C26' 116.7(15) . .
C30' N25 Zn2 123.1(13) . 1_546
C30 N25 Zn2 120.1(10) . 1_546
C26 N25 Zn2 124.0(9) . 1_546
C26' N25 Zn2 120.2(9) . 1_546
N25 C26 C27 124.3(16) . .
C28 C27 C26 120.5(16) . .
C27 C28 C29 112.7(12) . .
C29' C28 C27' 112.9(13) . .
C27 C28 C31 123.4(10) . .
C29 C28 C31 123.4(10) . .
C29' C28 C31 125.2(11) . .
C27' C28 C31 121.8(10) . .
C30 C29 C28 121.8(15) . .
N25 C30 C29 123.6(17) . .
N25 C26' C27' 120.6(15) . .
C26' C27' C28 121.9(16) . .
C30' C29' C28 119.0(18) . .
N25 C30' C29' 129(2) . .
C36 C31 C32 117.1(7) . .
C36 C31 C28 122.2(7) . .
C32 C31 C28 120.7(7) . .
C33 C32 C31 120.0(7) . .
C34 C33 C32 123.4(8) . .
C33 C34 C35 116.0(7) . .
C33 C34 C50 120.2(6) . .
C35 C34 C50 123.4(6) . .
C36 C35 C34 123.2(8) . .
C35 C36 C31 120.1(9) . .
C42 N37 C38 116.9(5) . .
C42 N37 Zn2 122.7(4) . 1_545
C38 N37 Zn2 120.3(5) . 1_545
N37 C38 C39 123.2(7) . .
C38 C39 C40 120.8(7) . .
C41 C40 C39 115.6(6) . .
C41 C40 C43 123.2(6) . .
C39 C40 C43 121.3(6) . .
C42 C41 C40 119.6(6) . .
N37 C42 C41 123.9(6) . .
C44 C43 C48 117.2(7) . .
C44 C43 C40 120.5(7) . .
C48 C43 C40 122.0(6) . .
C43 C44 C45 121.6(8) . .
C44 C45 C46 120.0(7) . .
C47 C46 C45 118.3(6) . .
C47 C46 C50 124.1(7) . .
C45 C46 C50 117.5(6) . .
C46 C47 C48 121.3(8) . .
C47 C48 C43 121.4(7) . .
C50 C49 C10 124.0(6) . .
C50 C49 C22 121.3(6) . .
C10 C49 C22 114.6(6) . .
C49 C50 C34 124.8(5) . .
C49 C50 C46 121.3(5) . .
C34 C50 C46 113.9(5) . .
C96 C91 C92 118.0(6) . .
C96 C91 C103 120.2(7) . .
C92 C91 C103 121.6(6) . .
C91 C92 C93 121.2(6) . .
C92 C93 C94 120.1(7) . .
C93 C94 C95 117.1(7) . .
C93 C94 C97 120.6(7) . .
C95 C94 C97 122.3(7) . .
C96 C95 C94 121.6(7) . .
C95 C96 C91 122.0(7) . .
C102 C97 C98 116.7(6) . .
C102 C97 C94 122.2(6) . .
C98 C97 C94 121.1(6) . .
C97 C98 C99 120.7(6) . .
C100 C99 C98 121.4(7) . .
C99 C100 C101 117.2(7) . .
C99 C100 C104 123.7(7) . .
C101 C100 C104 118.9(7) . .
C102 C101 C100 119.7(7) . .
C97 C102 C101 123.9(7) . .
O6 C103 O5 120.3(6) . .
O6 C103 C91 123.0(7) . .
O5 C103 C91 116.6(7) . .
C103 O5 Zn1 105.9(5) . .
O8 C104 O7 122.1(7) . .
O8 C104 C100 122.9(7) . .
O7 C104 C100 114.9(6) . .
C104 O7 Zn2 104.1(4) . 3_545
O11 Zn3 O9 117.9(4) 4 .
O11 Zn3 N51 130.7(5) 4 .
O9 Zn3 N51 105.6(3) . .
O11 Zn3 N63 95.5(5) 4 1_554
O9 Zn3 N63 98.1(3) . 1_554
N51 Zn3 N63 100.6(2) . 1_554
C106 C105 C110 118.1(9) . .
C106 C105 C117 118.7(8) . .
C110 C105 C117 123.1(8) . .
C105 C106 C107 120.5(10) . .
C108 C107 C106 121.3(10) . .
C107 C108 C109 117.0(9) . .
C107 C108 C111 120.4(9) . .
C109 C108 C111 122.7(8) . .
C108 C109 C110 122.4(8) . .
C109 C110 C105 120.1(8) . .
C112 C111 C116 115.2(10) . .
C112 C111 C108 122.0(9) . .
C116 C111 C108 122.5(9) . .
C113 C112 C111 120.7(11) . .
C114 C113 C112 123.1(11) . .
C113 C114 C115 116.1(10) . .
C113 C114 C118 123.1(15) . .
C115 C114 C118 120.7(16) . .
C116 C115 C114 122.0(14) . .
C115 C116 C111 122.0(13) . .
O9 C117 O10 128.8(8) . .
O9 C117 C105 117.0(8) . .
O10 C117 C105 114.2(8) . .
C117 O9 Zn3 112.8(5) . .
O11 C118 O12 109.8(15) . .
O11 C118 C114 131.6(16) . .
O12 C118 C114 118.5(15) . .
C118 O11 Zn3 122.1(13) . 4_545
C52 N51 C56 117.8(5) . .
C52 N51 Zn3 120.0(5) . .
C56 N51 Zn3 122.1(5) . .
N51 C52 C53 123.4(7) . .
C52 C53 C54 119.4(7) . .
C53 C54 C55 116.8(6) . .
C53 C54 C57 121.3(7) . .
C55 C54 C57 121.8(6) . .
C56 C55 C54 118.5(7) . .
N51 C56 C55 124.1(7) . .
C58 C57 C62 119.4(6) . .
C58 C57 C54 120.6(7) . .
C62 C57 C54 119.9(6) . .
C57 C58 C59 120.6(8) . .
C60 C59 C58 120.9(8) . .
C59 C60 C61 118.3(6) . .
C59 C60 C75 119.8(6) . .
C61 C60 C75 121.8(7) . .
C60 C61 C62 121.6(7) . .
C61 C62 C57 119.0(7) . .
C64 N63 C68 115.6(7) . .
C64 N63 Zn3 120.2(6) . 1_556
C68 N63 Zn3 123.4(6) . 1_556
N63 C64 C65 123.9(9) . .
C66 C65 C64 119.6(9) . .
C65 C66 C67 114.5(7) . .
C65 C66 C69 122.9(7) . .
C67 C66 C69 122.5(7) . .
C68 C67 C66 121.6(8) . .
N63 C68 C67 123.3(9) . .
C70 C69 C74 116.7(7) . .
C70 C69 C66 121.5(7) . .
C74 C69 C66 121.7(6) . .
C69 C70 C71 121.7(8) . .
C72 C71 C70 121.0(7) . .
C73 C72 C71 116.8(7) . .
C73 C72 C75 124.6(6) . .
C71 C72 C75 118.6(6) . .
C74 C73 C72 121.7(7) . .
C73 C74 C69 121.7(7) . .
C75 C75 C72 124.2(7) 2_556 .
C75 C75 C60 123.6(7) 2_556 .
C72 C75 C60 112.2(6) . .
C78 C77 C82 118.9(7) . .
C78 C77 C89 120.0(7) . .
C82 C77 C89 121.1(7) . .
C77 C78 C79 119.7(8) . .
C80 C79 C78 121.4(7) . .
C79 C80 C81 117.9(7) . .
C79 C80 C83 120.6(6) . .
C81 C80 C83 121.5(7) . .
C82 C81 C80 119.7(7) . .
C77 C82 C81 122.3(8) . .
C84 C83 C88 115.6(7) . .
C84 C83 C80 122.7(7) . .
C88 C83 C80 121.4(6) . .
C85 C84 C83 122.5(7) . .
C86 C85 C84 122.4(7) . .
C85 C86 C87 118.2(7) . .
C85 C86 C90 120.7(6) . .
C87 C86 C90 121.1(7) . .
C86 C87 C88 121.1(7) . .
C87 C88 C83 120.0(6) . .
O2 C89 O1 121.6(7) . .
O2 C89 C77 119.5(8) . .
O1 C89 C77 118.7(8) . .
O2 C89 Zn1 73.9(4) . .
O1 C89 Zn1 47.7(4) . .
C77 C89 Zn1 165.7(6) . .
C89 O1 Zn1 103.9(5) . .
O4 C90 O3 123.0(7) . .
O4 C90 C86 122.4(7) . .
O3 C90 C86 114.4(6) . .
C90 O3 Zn2 108.8(4) . .

loop_
_geom_bond_atom_site_label_1
_geom_bond_atom_site_label_2
_geom_bond_distance
_geom_bond_site_symmetry_2
Zn1 O5 1.944(5) .
Zn1 O1 1.963(6) .
Zn1 N13 2.071(6) 1_554
Zn1 N1 2.080(6) .
Zn1 C89 2.576(8) .
Zn2 O3 1.933(5) .
Zn2 O7 1.960(5) 3_455
Zn2 N37 2.062(5) 1_565
Zn2 N25 2.069(6) 1_564
N1 C2 1.293(11) .
N1 C6 1.306(9) .
C2 C3 1.385(12) .
C3 C4 1.388(11) .
C4 C5 1.315(11) .
C4 C7 1.502(10) .
C5 C6 1.394(11) .
C7 C8 1.334(11) .
C7 C12 1.378(10) .
C8 C9 1.425(12) .
C9 C10 1.372(12) .
C10 C11 1.347(11) .
C10 C49 1.447(10) .
C11 C12 1.360(11) .
N13 C18 1.323(10) .
N13 C14 1.344(11) .
N13 Zn1 2.071(6) 1_556
C14 C15 1.348(12) .
C15 C16 1.363(13) .
C16 C17 1.376(13) .
C16 C19 1.477(10) .
C17 C18 1.375(12) .
C19 C24 1.319(14) .
C19 C20 1.385(12) .
C20 C21 1.367(11) .
C21 C22 1.393(11) .
C22 C23 1.319(13) .
C22 C49 1.468(9) .
C23 C24 1.411(13) .
N25 C30' 1.27(2) .
N25 C30 1.30(2) .
N25 C26 1.31(2) .
N25 C26' 1.31(2) .
N25 Zn2 2.069(5) 1_546
C26 C27 1.38(2) .
C27 C28 1.364(18) .
C28 C29 1.39(2) .
C28 C29' 1.40(2) .
C28 C27' 1.402(19) .
C28 C31 1.441(10) .
C29 C30 1.35(2) .
C26' C27' 1.40(2) .
C29' C30' 1.33(3) .
C31 C36 1.423(15) .
C31 C32 1.428(12) .
C32 C33 1.399(12) .
C33 C34 1.373(11) .
C34 C35 1.413(11) .
C34 C50 1.459(9) .
C35 C36 1.379(13) .
N37 C42 1.315(8) .
N37 C38 1.326(8) .
N37 Zn2 2.062(5) 1_545
C38 C39 1.347(10) .
C39 C40 1.395(10) .
C40 C41 1.378(9) .
C40 C43 1.483(9) .
C41 C42 1.373(9) .
C43 C44 1.361(10) .
C43 C48 1.388(10) .
C44 C45 1.379(11) .
C45 C46 1.402(12) .
C46 C47 1.338(10) .
C46 C50 1.507(9) .
C47 C48 1.375(10) .
C49 C50 1.382(10) .
C91 C96 1.380(10) .
C91 C92 1.385(10) .
C91 C103 1.463(9) .
C92 C93 1.391(10) .
C93 C94 1.405(10) .
C94 C95 1.406(11) .
C94 C97 1.463(10) .
C95 C96 1.345(11) .
C97 C102 1.358(10) .
C97 C98 1.378(10) .
C98 C99 1.422(11) .
C99 C100 1.368(11) .
C100 C101 1.402(10) .
C100 C104 1.468(10) .
C101 C102 1.385(11) .
C103 O6 1.225(9) .
C103 O5 1.303(9) .
C104 O8 1.215(8) .
C104 O7 1.298(9) .
O7 Zn2 1.960(5) 3_545
Zn3 O11 1.865(11) 4
Zn3 O9 1.932(6) .
Zn3 N51 2.050(5) .
Zn3 N63 2.112(6) 1_554
C105 C106 1.377(13) .
C105 C110 1.394(12) .
C105 C117 1.524(13) .
C106 C107 1.410(15) .
C107 C108 1.372(14) .
C108 C109 1.383(13) .
C108 C111 1.484(13) .
C109 C110 1.385(12) .
C111 C112 1.376(13) .
C111 C116 1.388(17) .
C112 C113 1.354(14) .
C113 C114 1.352(18) .
C114 C115 1.36(2) .
C114 C118 1.443(13) .
C115 C116 1.34(2) .
C117 O9 1.171(9) .
C117 O10 1.283(10) .
C118 O11 1.114(13) .
C118 O12 1.267(14) .
O11 Zn3 1.865(11) 4_545
N51 C52 1.303(9) .
N51 C56 1.339(9) .
C52 C53 1.366(10) .
C53 C54 1.398(10) .
C54 C55 1.407(10) .
C54 C57 1.472(9) .
C55 C56 1.349(10) .
C57 C58 1.344(11) .
C57 C62 1.398(10) .
C58 C59 1.392(10) .
C59 C60 1.356(10) .
C60 C61 1.373(10) .
C60 C75 1.501(9) .
C61 C62 1.376(10) .
N63 C64 1.297(11) .
N63 C68 1.317(10) .
N63 Zn3 2.112(6) 1_556
C64 C65 1.385(13) .
C65 C66 1.363(12) .
C66 C67 1.382(12) .
C66 C69 1.462(10) .
C67 C68 1.349(12) .
C69 C70 1.375(10) .
C69 C74 1.390(11) .
C70 C71 1.391(11) .
C71 C72 1.389(11) .
C72 C73 1.379(10) .
C72 C75 1.489(9) .
C73 C74 1.373(10) .
C75 C75 1.343(13) 2_556
C77 C78 1.326(11) .
C77 C82 1.357(11) .
C77 C89 1.505(11) .
C78 C79 1.421(11) .
C79 C80 1.335(11) .
C80 C81 1.387(11) .
C80 C83 1.483(10) .
C81 C82 1.360(12) .
C83 C84 1.381(11) .
C83 C88 1.434(10) .
C84 C85 1.350(11) .
C85 C86 1.349(10) .
C86 C87 1.380(10) .
C86 C90 1.510(10) .
C87 C88 1.385(10) .
C89 O2 1.227(9) .
C89 O1 1.262(10) .
C90 O4 1.194(8) .
C90 O3 1.279(9) .
